data_7107893
loop_
_publ_author_name
'Michael J. Cowley'
'Kai Abersfelder'
'Andrew J. P. White'
'Moumita Majumdar'
'David Scheschkewitz'

_publ_section_title
;
 Transmetallation reactions of a lithium disilenide
;
_journal_name_full Chem.Commun.
_journal_page_first 6595
_journal_paper_doi 10.1039/c2cc33047d
_journal_volume 48
_journal_year 2012
_chemical_absolute_configuration ad
_chemical_formula_moiety 'C90 H138 Cu Si4, C12 H30 Li O6'
_chemical_formula_sum 'C102 H168 Cu Li O6 Si4'
_chemical_formula_weight 1673.20
_chemical_name_systematic
;
?
;
_space_group_IT_number 7
_symmetry_cell_setting monoclinic
_symmetry_space_group_name_Hall 'P -2yac'
_symmetry_space_group_name_H-M 'P 1 n 1'
_atom_sites_solution_hydrogens geom
_atom_sites_solution_primary direct
_atom_sites_solution_secondary difmap
_audit_creation_method SHELXL-97
_cell_angle_alpha 90.00
_cell_angle_beta 110.058(2)
_cell_angle_gamma 90.00
_cell_formula_units_Z 2
_cell_length_a 14.8462(2)
_cell_length_b 19.6370(3)
_cell_length_c 19.5727(4)
_cell_measurement_reflns_used 24364
_cell_measurement_temperature 173
_cell_measurement_theta_max 32.9695
_cell_measurement_theta_min 3.0152
_cell_volume 5360.02(17)
_computing_cell_refinement 'CrysAlis RED, Oxford Diffraction Ltd'
_computing_data_collection 'CrysAlis CCD, Oxford Diffraction Ltd'
_computing_data_reduction 'CrysAlis RED, Oxford Diffraction Ltd'
_computing_molecular_graphics 'Bruker SHELXTL'
_computing_publication_material 'Bruker SHELXTL'
_computing_structure_refinement 'SHELXL-97 (Sheldrick, 1997)'
_computing_structure_solution 'SHELXS-97 (Sheldrick, 1990)'
_diffrn_ambient_temperature 173
_diffrn_detector_area_resol_mean 15.9825
_diffrn_measured_fraction_theta_full 0.986
_diffrn_measured_fraction_theta_max 0.903
_diffrn_measurement_device_type 'OD Xcalibur 3'
_diffrn_measurement_method 'omega scans'
_diffrn_radiation_monochromator graphite
_diffrn_radiation_source 'Enhance (Mo) X-ray Source'
_diffrn_radiation_type MoK\a
_diffrn_radiation_wavelength 0.71073
_diffrn_reflns_av_R_equivalents 0.0275
_diffrn_reflns_av_sigmaI/netI 0.0463
_diffrn_reflns_limit_h_max 22
_diffrn_reflns_limit_h_min -21
_diffrn_reflns_limit_k_max 30
_diffrn_reflns_limit_k_min -29
_diffrn_reflns_limit_l_max 29
_diffrn_reflns_limit_l_min -25
_diffrn_reflns_number 61261
_diffrn_reflns_theta_full 31.50
_diffrn_reflns_theta_max 33.04
_diffrn_reflns_theta_min 3.02
_exptl_absorpt_coefficient_mu 0.295
_exptl_absorpt_correction_T_max 0.947
_exptl_absorpt_correction_T_min 0.897
_exptl_absorpt_correction_type analytical
_exptl_absorpt_process_details
;
CrysAlisPro, Oxford Diffraction Ltd.,
Version 1.171.34.44 (release 25-10-2010 CrysAlis171 .NET)
(compiled Oct 25 2010,18:11:34)
Analytical numeric absorption correction using a multifaceted crystal
model based on expressions derived by R.C. Clark & J.S. Reid.
(Clark, R. C. & Reid, J. S. (1995). Acta Cryst. A51, 887-897)
;
_exptl_crystal_colour Orange
_exptl_crystal_density_diffrn 1.037
_exptl_crystal_density_method 'not measured'
_exptl_crystal_description blocks
_exptl_crystal_F_000 1832
_exptl_crystal_size_max 0.50
_exptl_crystal_size_mid 0.43
_exptl_crystal_size_min 0.24
_refine_diff_density_max 0.828
_refine_diff_density_min -0.313
_refine_diff_density_rms 0.062
_refine_ls_abs_structure_details 'Flack H D (1983), Acta Cryst. A39, 876-881, 10479 Friedel pairs'
_refine_ls_abs_structure_Flack 0.059(9)
_refine_ls_extinction_method none
_refine_ls_goodness_of_fit_ref 1.047
_refine_ls_hydrogen_treatment constr
_refine_ls_matrix_type full
_refine_ls_number_parameters 1086
_refine_ls_number_reflns 28790
_refine_ls_number_restraints 276
_refine_ls_restrained_S_all 1.066
_refine_ls_R_factor_all 0.0942
_refine_ls_R_factor_gt 0.0610
_refine_ls_shift/su_max 0.000
_refine_ls_shift/su_mean 0.000
_refine_ls_structure_factor_coef Fsqd
_refine_ls_weighting_details 'calc w=1/[\s^2^(Fo^2^)+(0.0876P)^2^+0.7279P] where P=(Fo^2^+2Fc^2^)/3'
_refine_ls_weighting_scheme calc
_refine_ls_wR_factor_gt 0.1496
_refine_ls_wR_factor_ref 0.1684
_reflns_number_gt 20672
_reflns_number_total 28790
_reflns_threshold_expression >2sigma(I)
_cod_data_source_file c2cc33047d.txt
_cod_data_source_block 4
_cod_original_sg_symbol_H-M Pn
_cod_database_code 7107893

loop_
_symmetry_equiv_pos_as_xyz
'x, y, z'
'x+1/2, -y, z+1/2'

loop_
_atom_site_label
_atom_site_type_symbol
_atom_site_fract_x
_atom_site_fract_y
_atom_site_fract_z
_atom_site_U_iso_or_equiv
_atom_site_adp_type
_atom_site_occupancy
_atom_site_symmetry_multiplicity
_atom_site_calc_flag
_atom_site_refinement_flags
_atom_site_disorder_assembly
_atom_site_disorder_group
Cu Cu 0.37425(3) 0.753405(16) 0.32546(2) 0.03875(9) Uani 1 1 d . . .
Si1 Si 0.38324(6) 0.64997(4) 0.37577(5) 0.03671(17) Uani 1 1 d . . .
Si2 Si 0.49475(5) 0.57504(4) 0.38602(4) 0.03188(15) Uani 1 1 d . . .
Si3 Si 0.37858(5) 0.86083(4) 0.28736(5) 0.03420(16) Uani 1 1 d . . .
Si4 Si 0.30880(5) 0.94904(3) 0.31374(4) 0.03173(15) Uani 1 1 d . . .
C1 C 0.3106(2) 0.63352(14) 0.43784(18) 0.0389(6) Uani 1 1 d . A .
C2 C 0.3142(2) 0.68190(16) 0.4920(2) 0.0457(7) Uani 1 1 d . . .
C3 C 0.2576(3) 0.67365(19) 0.5352(2) 0.0592(10) Uani 1 1 d . A .
H3A H 0.2633 0.7057 0.5728 0.071 Uiso 1 1 calc R . .
C4 C 0.1930(3) 0.6201(2) 0.5251(3) 0.0633(10) Uani 1 1 d D . .
C5 C 0.1877(3) 0.5742(2) 0.4712(2) 0.0600(10) Uani 1 1 d . A .
H5A H 0.1437 0.5375 0.4631 0.072 Uiso 1 1 calc R . .
C6 C 0.2447(3) 0.57969(17) 0.4277(2) 0.0497(8) Uani 1 1 d . . .
C7 C 0.3813(3) 0.74325(17) 0.5083(3) 0.0592(10) Uani 1 1 d . . .
H7A H 0.4066 0.7471 0.4672 0.071 Uiso 1 1 calc R . .
C8 C 0.3306(4) 0.81037(19) 0.5112(3) 0.0743(12) Uani 1 1 d . . .
H8A H 0.2773 0.8170 0.4654 0.111 Uiso 1 1 calc R . .
H8B H 0.3761 0.8481 0.5185 0.111 Uiso 1 1 calc R . .
H8C H 0.3059 0.8091 0.5516 0.111 Uiso 1 1 calc R . .
C9 C 0.4659(3) 0.7336(2) 0.5760(4) 0.108(3) Uani 1 1 d . . .
H9A H 0.5071 0.7740 0.5844 0.162 Uiso 1 1 calc R . .
H9B H 0.5022 0.6935 0.5708 0.162 Uiso 1 1 calc R . .
H9C H 0.4439 0.7271 0.6174 0.162 Uiso 1 1 calc R . .
C10 C 0.1289(6) 0.6178(4) 0.5719(6) 0.085(2) Uani 0.608(12) 1 d PDU A 1
H10A H 0.1678 0.6331 0.6221 0.102 Uiso 0.608(12) 1 calc PR A 1
C11 C 0.0472(8) 0.6680(5) 0.5408(9) 0.125(4) Uani 0.608(12) 1 d PDU A 1
H11A H 0.0062 0.6679 0.5708 0.188 Uiso 0.608(12) 1 calc PR A 1
H11B H 0.0093 0.6547 0.4909 0.188 Uiso 0.608(12) 1 calc PR A 1
H11C H 0.0735 0.7138 0.5406 0.188 Uiso 0.608(12) 1 calc PR A 1
C12 C 0.0907(8) 0.5503(4) 0.5771(7) 0.098(2) Uani 0.608(12) 1 d PDU A 1
H12A H 0.1438 0.5189 0.6004 0.147 Uiso 0.608(12) 1 calc PR A 1
H12B H 0.0541 0.5337 0.5282 0.147 Uiso 0.608(12) 1 calc PR A 1
H12C H 0.0486 0.5529 0.6061 0.147 Uiso 0.608(12) 1 calc PR A 1
C10' C 0.1428(14) 0.6055(9) 0.5779(11) 0.113(3) Uiso 0.392(12) 1 d PDU A 2
H10B H 0.0875 0.5856 0.5378 0.135 Uiso 0.392(12) 1 calc PR A 2
C11' C 0.0803(18) 0.6585(9) 0.5894(15) 0.144(5) Uiso 0.392(12) 1 d PDU A 2
H11D H 0.0435 0.6399 0.6182 0.215 Uiso 0.392(12) 1 calc PR A 2
H11E H 0.0362 0.6741 0.5422 0.215 Uiso 0.392(12) 1 calc PR A 2
H11F H 0.1194 0.6968 0.6154 0.215 Uiso 0.392(12) 1 calc PR A 2
C12' C 0.1561(14) 0.5422(7) 0.6169(10) 0.106(4) Uiso 0.392(12) 1 d PDU A 2
H12D H 0.1031 0.5352 0.6352 0.159 Uiso 0.392(12) 1 calc PR A 2
H12E H 0.2169 0.5434 0.6578 0.159 Uiso 0.392(12) 1 calc PR A 2
H12F H 0.1574 0.5047 0.5842 0.159 Uiso 0.392(12) 1 calc PR A 2
C13 C 0.2319(3) 0.5258(2) 0.3691(3) 0.0707(13) Uani 1 1 d . A .
H13A H 0.2824 0.5334 0.3468 0.085 Uiso 1 1 calc R . .
C14 C 0.1365(5) 0.5337(3) 0.3104(3) 0.108(2) Uani 1 1 d . . .
H14A H 0.1303 0.5801 0.2910 0.162 Uiso 1 1 calc R A .
H14B H 0.0855 0.5251 0.3305 0.162 Uiso 1 1 calc R . .
H14C H 0.1312 0.5010 0.2714 0.162 Uiso 1 1 calc R . .
C15 C 0.2432(4) 0.4540(2) 0.3984(4) 0.097(2) Uani 1 1 d . . .
H15A H 0.2323 0.4216 0.3582 0.146 Uiso 1 1 calc R A .
H15B H 0.1964 0.4457 0.4227 0.146 Uiso 1 1 calc R . .
H15C H 0.3082 0.4479 0.4334 0.146 Uiso 1 1 calc R . .
C16 C 0.5007(2) 0.48610(14) 0.42743(16) 0.0349(5) Uani 1 1 d . . .
C17 C 0.5156(3) 0.47533(15) 0.50081(19) 0.0463(7) Uani 1 1 d . . .
C18 C 0.5160(4) 0.40867(18) 0.5268(2) 0.0655(11) Uani 1 1 d . . .
H18A H 0.5269 0.4015 0.5770 0.079 Uiso 1 1 calc R . .
C19 C 0.5010(4) 0.35350(18) 0.4809(3) 0.0784(14) Uani 1 1 d . . .
C20 C 0.4868(4) 0.36358(17) 0.4093(2) 0.0656(11) Uani 1 1 d . . .
H20A H 0.4768 0.3253 0.3779 0.079 Uiso 1 1 calc R . .
C21 C 0.4864(2) 0.42880(14) 0.38052(19) 0.0443(7) Uani 1 1 d . . .
C22 C 0.5299(3) 0.53253(17) 0.5558(2) 0.0560(9) Uani 1 1 d . . .
H22A H 0.5242 0.5765 0.5290 0.067 Uiso 1 1 calc R . .
C23 C 0.4537(4) 0.5324(2) 0.5911(2) 0.0703(12) Uani 1 1 d . . .
H23A H 0.3902 0.5357 0.5534 0.105 Uiso 1 1 calc R . .
H23B H 0.4636 0.5713 0.6242 0.105 Uiso 1 1 calc R . .
H23C H 0.4579 0.4900 0.6185 0.105 Uiso 1 1 calc R . .
C24 C 0.6311(4) 0.5304(3) 0.6145(2) 0.0780(13) Uani 1 1 d . . .
H24A H 0.6796 0.5309 0.5908 0.117 Uiso 1 1 calc R . .
H24B H 0.6379 0.4887 0.6434 0.117 Uiso 1 1 calc R . .
H24C H 0.6399 0.5702 0.6463 0.117 Uiso 1 1 calc R . .
C25 C 0.4933(7) 0.2794(2) 0.5091(4) 0.123(3) Uani 1 1 d . . .
H25A H 0.4817 0.2479 0.4669 0.148 Uiso 1 1 calc R . .
C26 C 0.4148(6) 0.2713(3) 0.5352(4) 0.131(3) Uani 1 1 d . . .
H26A H 0.3551 0.2853 0.4973 0.197 Uiso 1 1 calc R . .
H26B H 0.4256 0.2997 0.5785 0.197 Uiso 1 1 calc R . .
H26C H 0.4100 0.2235 0.5477 0.197 Uiso 1 1 calc R . .
C27 C 0.5907(7) 0.2604(3) 0.5654(5) 0.148(4) Uani 1 1 d . . .
H27A H 0.5870 0.2146 0.5842 0.222 Uiso 1 1 calc R . .
H27B H 0.6074 0.2932 0.6056 0.222 Uiso 1 1 calc R . .
H27C H 0.6399 0.2613 0.5425 0.222 Uiso 1 1 calc R . .
C28 C 0.4661(3) 0.43599(17) 0.29919(19) 0.0497(7) Uani 1 1 d . . .
H28A H 0.4785 0.4845 0.2895 0.060 Uiso 1 1 calc R . .
C29 C 0.3623(3) 0.4205(2) 0.2557(3) 0.0702(11) Uani 1 1 d . . .
H29A H 0.3206 0.4508 0.2713 0.105 Uiso 1 1 calc R . .
H29B H 0.3482 0.3730 0.2639 0.105 Uiso 1 1 calc R . .
H29C H 0.3510 0.4275 0.2039 0.105 Uiso 1 1 calc R . .
C30 C 0.5321(4) 0.3914(3) 0.2732(3) 0.0844(15) Uani 1 1 d . . .
H30A H 0.5171 0.3979 0.2208 0.127 Uiso 1 1 calc R . .
H30B H 0.5226 0.3435 0.2830 0.127 Uiso 1 1 calc R . .
H30C H 0.5990 0.4043 0.2991 0.127 Uiso 1 1 calc R . .
C31 C 0.5864(2) 0.58758(13) 0.33848(16) 0.0332(5) Uani 1 1 d . B .
C32 C 0.6843(2) 0.57948(14) 0.37920(18) 0.0383(6) Uani 1 1 d . . .
C33 C 0.7537(2) 0.59116(18) 0.3471(2) 0.0519(8) Uani 1 1 d . B .
H33A H 0.8193 0.5842 0.3754 0.062 Uiso 1 1 calc R . .
C34 C 0.7309(3) 0.6122(2) 0.2767(2) 0.0585(9) Uani 1 1 d D . .
C35 C 0.6353(3) 0.61979(17) 0.2359(2) 0.0510(8) Uani 1 1 d . B .
H35A H 0.6180 0.6330 0.1864 0.061 Uiso 1 1 calc R . .
C36 C 0.5626(2) 0.60865(14) 0.26550(17) 0.0378(6) Uani 1 1 d . . .
C37 C 0.7182(2) 0.55775(17) 0.4585(2) 0.0488(7) Uani 1 1 d . . .
H37A H 0.6620 0.5616 0.4753 0.059 Uiso 1 1 calc R . .
C38 C 0.7496(4) 0.4836(2) 0.4672(3) 0.0794(14) Uani 1 1 d . . .
H38A H 0.6979 0.4550 0.4356 0.119 Uiso 1 1 calc R . .
H38B H 0.7643 0.4697 0.5180 0.119 Uiso 1 1 calc R . .
H38C H 0.8069 0.4783 0.4536 0.119 Uiso 1 1 calc R . .
C39 C 0.7963(3) 0.6042(3) 0.5068(3) 0.0818(14) Uani 1 1 d . . .
H39A H 0.7735 0.6514 0.5007 0.123 Uiso 1 1 calc R . .
H39B H 0.8537 0.6004 0.4931 0.123 Uiso 1 1 calc R . .
H39C H 0.8119 0.5906 0.5577 0.123 Uiso 1 1 calc R . .
C40 C 0.8151(6) 0.6246(5) 0.2508(6) 0.074(2) Uani 0.549(10) 1 d PDU B 1
H40A H 0.8734 0.6012 0.2843 0.089 Uiso 0.549(10) 1 calc PR B 1
C41 C 0.7993(8) 0.6036(6) 0.1760(7) 0.106(3) Uani 0.549(10) 1 d PDU B 1
H41A H 0.7924 0.5540 0.1722 0.159 Uiso 0.549(10) 1 calc PR B 1
H41B H 0.8540 0.6176 0.1622 0.159 Uiso 0.549(10) 1 calc PR B 1
H41C H 0.7407 0.6251 0.1434 0.159 Uiso 0.549(10) 1 calc PR B 1
C42 C 0.8322(10) 0.7012(5) 0.2532(9) 0.113(3) Uani 0.549(10) 1 d PDU B 1
H42A H 0.8875 0.7111 0.2383 0.170 Uiso 0.549(10) 1 calc PR B 1
H42B H 0.8450 0.7178 0.3029 0.170 Uiso 0.549(10) 1 calc PR B 1
H42C H 0.7752 0.7240 0.2201 0.170 Uiso 0.549(10) 1 calc PR B 1
C40' C 0.7981(11) 0.6438(8) 0.2365(10) 0.108(3) Uiso 0.451(10) 1 d PDU B 2
H40B H 0.7639 0.6637 0.1874 0.130 Uiso 0.451(10) 1 calc PR B 2
C41' C 0.8669(12) 0.5875(8) 0.2384(11) 0.122(4) Uiso 0.451(10) 1 d PDU B 2
H41D H 0.9114 0.6025 0.2143 0.183 Uiso 0.451(10) 1 calc PR B 2
H41E H 0.8313 0.5475 0.2130 0.183 Uiso 0.451(10) 1 calc PR B 2
H41F H 0.9030 0.5755 0.2890 0.183 Uiso 0.451(10) 1 calc PR B 2
C42' C 0.8712(12) 0.6920(8) 0.2914(10) 0.111(4) Uiso 0.451(10) 1 d PDU B 2
H42D H 0.9134 0.7125 0.2681 0.166 Uiso 0.451(10) 1 calc PR B 2
H42E H 0.9097 0.6658 0.3341 0.166 Uiso 0.451(10) 1 calc PR B 2
H42F H 0.8365 0.7280 0.3067 0.166 Uiso 0.451(10) 1 calc PR B 2
C43 C 0.4599(3) 0.6205(2) 0.21496(19) 0.0529(8) Uani 1 1 d . B .
H43A H 0.4165 0.6112 0.2432 0.063 Uiso 1 1 calc R . .
C44 C 0.4319(3) 0.5723(3) 0.1501(2) 0.0732(12) Uani 1 1 d . . .
H44A H 0.3656 0.5814 0.1190 0.110 Uiso 1 1 calc R B .
H44B H 0.4374 0.5251 0.1674 0.110 Uiso 1 1 calc R . .
H44C H 0.4747 0.5794 0.1222 0.110 Uiso 1 1 calc R . .
C45 C 0.4441(4) 0.6944(2) 0.1889(3) 0.0750(12) Uani 1 1 d . . .
H45A H 0.4620 0.7249 0.2311 0.112 Uiso 1 1 calc R B .
H45B H 0.3764 0.7012 0.1598 0.112 Uiso 1 1 calc R . .
H45C H 0.4839 0.7043 0.1592 0.112 Uiso 1 1 calc R . .
C46 C 0.48144(19) 0.88624(13) 0.25419(19) 0.0382(6) Uani 1 1 d . . .
C47 C 0.5755(2) 0.86748(16) 0.2968(2) 0.0476(8) Uani 1 1 d . . .
C48 C 0.6508(2) 0.88228(19) 0.2696(3) 0.0601(11) Uani 1 1 d . . .
H48A H 0.7146 0.8703 0.2984 0.072 Uiso 1 1 calc R . .
C49 C 0.6352(3) 0.9132(2) 0.2033(3) 0.0629(11) Uani 1 1 d . . .
C50 C 0.5429(3) 0.92994(18) 0.1615(2) 0.0529(9) Uani 1 1 d . . .
H50A H 0.5311 0.9504 0.1153 0.064 Uiso 1 1 calc R . .
C51 C 0.4657(2) 0.91754(15) 0.18567(19) 0.0426(7) Uani 1 1 d . . .
C52 C 0.5990(2) 0.8336(2) 0.3698(3) 0.0597(10) Uani 1 1 d . . .
H52A H 0.5379 0.8134 0.3715 0.072 Uiso 1 1 calc R . .
C53 C 0.6705(3) 0.7752(2) 0.3817(3) 0.0755(13) Uani 1 1 d . . .
H53A H 0.6460 0.7416 0.3427 0.113 Uiso 1 1 calc R . .
H53B H 0.6795 0.7535 0.4287 0.113 Uiso 1 1 calc R . .
H53C H 0.7321 0.7929 0.3814 0.113 Uiso 1 1 calc R . .
C54 C 0.6322(4) 0.8844(3) 0.4313(3) 0.0900(16) Uani 1 1 d . . .
H54A H 0.5856 0.9217 0.4223 0.135 Uiso 1 1 calc R . .
H54B H 0.6948 0.9027 0.4343 0.135 Uiso 1 1 calc R . .
H54C H 0.6376 0.8618 0.4772 0.135 Uiso 1 1 calc R . .
C55 C 0.7167(3) 0.9280(3) 0.1740(4) 0.0894(17) Uani 1 1 d . . .
H55A H 0.6832 0.9478 0.1247 0.107 Uiso 1 1 calc R . .
C56 C 0.7604(4) 0.8665(4) 0.1591(4) 0.117(3) Uani 1 1 d . . .
H56A H 0.8131 0.8785 0.1420 0.176 Uiso 1 1 calc R . .
H56B H 0.7123 0.8399 0.1216 0.176 Uiso 1 1 calc R . .
H56C H 0.7853 0.8393 0.2037 0.176 Uiso 1 1 calc R . .
C57 C 0.7756(4) 0.9836(4) 0.2145(4) 0.120(3) Uani 1 1 d . . .
H57A H 0.8293 0.9912 0.1970 0.180 Uiso 1 1 calc R . .
H57B H 0.8004 0.9722 0.2663 0.180 Uiso 1 1 calc R . .
H57C H 0.7367 1.0252 0.2073 0.180 Uiso 1 1 calc R . .
C58 C 0.3661(2) 0.93710(17) 0.1349(2) 0.0473(7) Uani 1 1 d . . .
H58A H 0.3253 0.9433 0.1658 0.057 Uiso 1 1 calc R . .
C59 C 0.3224(3) 0.8793(3) 0.0825(3) 0.0774(13) Uani 1 1 d . . .
H59A H 0.3255 0.8371 0.1100 0.116 Uiso 1 1 calc R . .
H59B H 0.3581 0.8735 0.0491 0.116 Uiso 1 1 calc R . .
H59C H 0.2553 0.8899 0.0547 0.116 Uiso 1 1 calc R . .
C60 C 0.3621(4) 1.0033(3) 0.0941(3) 0.0822(15) Uani 1 1 d . . .
H60A H 0.3895 1.0401 0.1289 0.123 Uiso 1 1 calc R . .
H60B H 0.2953 1.0141 0.0657 0.123 Uiso 1 1 calc R . .
H60C H 0.3989 0.9986 0.0613 0.123 Uiso 1 1 calc R . .
C61 C 0.31316(18) 1.03812(13) 0.27610(16) 0.0316(5) Uani 1 1 d . . .
C62 C 0.3988(2) 1.07825(13) 0.29862(18) 0.0394(6) Uani 1 1 d . . .
C63 C 0.3972(2) 1.14191(14) 0.2673(2) 0.0460(7) Uani 1 1 d . . .
H63A H 0.4537 1.1689 0.2832 0.055 Uiso 1 1 calc R . .
C64 C 0.3172(2) 1.16763(14) 0.2142(2) 0.0456(7) Uani 1 1 d . . .
C65 C 0.2350(2) 1.12810(15) 0.1927(2) 0.0442(7) Uani 1 1 d . . .
H65A H 0.1788 1.1451 0.1566 0.053 Uiso 1 1 calc R . .
C66 C 0.2325(2) 1.06400(14) 0.22259(18) 0.0386(6) Uani 1 1 d . . .
C67 C 0.4927(2) 1.05479(15) 0.3553(2) 0.0466(7) Uani 1 1 d . . .
H67A H 0.4826 1.0080 0.3714 0.056 Uiso 1 1 calc R . .
C68 C 0.5730(2) 1.05116(17) 0.3239(3) 0.0601(11) Uani 1 1 d . . .
H68A H 0.5546 1.0201 0.2821 0.090 Uiso 1 1 calc R . .
H68B H 0.6315 1.0343 0.3611 0.090 Uiso 1 1 calc R . .
H68C H 0.5847 1.0967 0.3081 0.090 Uiso 1 1 calc R . .
C69 C 0.5225(3) 1.1014(2) 0.4224(2) 0.0606(9) Uani 1 1 d . . .
H69A H 0.5832 1.0854 0.4575 0.091 Uiso 1 1 calc R . .
H69B H 0.4727 1.1006 0.4448 0.091 Uiso 1 1 calc R . .
H69C H 0.5304 1.1481 0.4076 0.091 Uiso 1 1 calc R . .
C70 C 0.3246(3) 1.23540(17) 0.1776(3) 0.0608(11) Uani 1 1 d . . .
H70A H 0.3676 1.2660 0.2158 0.073 Uiso 1 1 calc R . .
C71 C 0.3713(4) 1.2240(3) 0.1213(4) 0.105(2) Uani 1 1 d . . .
H71A H 0.4325 1.2003 0.1436 0.157 Uiso 1 1 calc R . .
H71B H 0.3828 1.2680 0.1022 0.157 Uiso 1 1 calc R . .
H71C H 0.3290 1.1963 0.0815 0.157 Uiso 1 1 calc R . .
C72 C 0.2292(3) 1.2721(2) 0.1440(3) 0.0708(12) Uani 1 1 d . . .
H72A H 0.2010 1.2809 0.1816 0.106 Uiso 1 1 calc R . .
H72B H 0.1856 1.2436 0.1058 0.106 Uiso 1 1 calc R . .
H72C H 0.2397 1.3153 0.1229 0.106 Uiso 1 1 calc R . .
C73 C 0.1388(2) 1.02397(15) 0.19297(19) 0.0440(7) Uani 1 1 d . . .
H73A H 0.1504 0.9786 0.2176 0.053 Uiso 1 1 calc R . .
C74 C 0.1115(3) 1.0106(2) 0.1108(3) 0.0678(11) Uani 1 1 d . . .
H74A H 0.0520 0.9841 0.0935 0.102 Uiso 1 1 calc R . .
H74B H 0.1630 0.9850 0.1018 0.102 Uiso 1 1 calc R . .
H74C H 0.1022 1.0541 0.0848 0.102 Uiso 1 1 calc R . .
C75 C 0.0567(3) 1.0567(2) 0.2100(3) 0.0679(12) Uani 1 1 d . . .
H75A H -0.0008 1.0284 0.1906 0.102 Uiso 1 1 calc R . .
H75B H 0.0439 1.1020 0.1877 0.102 Uiso 1 1 calc R . .
H75C H 0.0737 1.0610 0.2629 0.102 Uiso 1 1 calc R . .
C76 C 0.21324(17) 0.93980(13) 0.35759(15) 0.0305(5) Uani 1 1 d . . .
C77 C 0.21946(19) 0.98275(14) 0.41748(17) 0.0364(6) Uani 1 1 d . . .
C78 C 0.1541(2) 0.97582(16) 0.45367(18) 0.0413(6) Uani 1 1 d . . .
H78A H 0.1586 1.0059 0.4928 0.050 Uiso 1 1 calc R . .
C79 C 0.0824(2) 0.92685(17) 0.43502(19) 0.0433(7) Uani 1 1 d . . .
C80 C 0.0757(2) 0.88543(17) 0.37618(19) 0.0431(7) Uani 1 1 d . . .
H80A H 0.0264 0.8521 0.3617 0.052 Uiso 1 1 calc R . .
C81 C 0.13896(19) 0.89078(14) 0.33721(17) 0.0359(6) Uani 1 1 d . . .
C82 C 0.2968(2) 1.03648(15) 0.44471(19) 0.0425(7) Uani 1 1 d . . .
H82A H 0.3445 1.0283 0.4199 0.051 Uiso 1 1 calc R . .
C83 C 0.2554(3) 1.10781(18) 0.4230(3) 0.0659(11) Uani 1 1 d . . .
H83A H 0.2221 1.1095 0.3702 0.099 Uiso 1 1 calc R . .
H83B H 0.3076 1.1412 0.4367 0.099 Uiso 1 1 calc R . .
H83C H 0.2102 1.1184 0.4480 0.099 Uiso 1 1 calc R . .
C84 C 0.3505(3) 1.0305(3) 0.5266(3) 0.0705(11) Uani 1 1 d . . .
H84A H 0.3765 0.9844 0.5380 0.106 Uiso 1 1 calc R . .
H84B H 0.3063 1.0398 0.5528 0.106 Uiso 1 1 calc R . .
H84C H 0.4031 1.0636 0.5412 0.106 Uiso 1 1 calc R . .
C85 C 0.0191(3) 0.9197(2) 0.4813(2) 0.0566(9) Uani 1 1 d . . .
H85A H 0.0100 0.9667 0.4977 0.068 Uiso 1 1 calc R . .
C86 C -0.0794(3) 0.8925(4) 0.4407(3) 0.111(2) Uani 1 1 d . . .
H86A H -0.1159 0.8891 0.4739 0.166 Uiso 1 1 calc R . .
H86B H -0.0740 0.8473 0.4213 0.166 Uiso 1 1 calc R . .
H86C H -0.1125 0.9233 0.4006 0.166 Uiso 1 1 calc R . .
C87 C 0.0708(5) 0.8793(4) 0.5495(4) 0.108(2) Uani 1 1 d . . .
H87A H 0.0297 0.8752 0.5792 0.162 Uiso 1 1 calc R . .
H87B H 0.1304 0.9027 0.5774 0.162 Uiso 1 1 calc R . .
H87C H 0.0859 0.8337 0.5359 0.162 Uiso 1 1 calc R . .
C88 C 0.1232(2) 0.84168(16) 0.27329(19) 0.0435(7) Uani 1 1 d . . .
H88A H 0.1720 0.8522 0.2501 0.052 Uiso 1 1 calc R . .
C89 C 0.0242(3) 0.8512(2) 0.2162(2) 0.0577(9) Uani 1 1 d . . .
H89A H 0.0162 0.8195 0.1758 0.087 Uiso 1 1 calc R . .
H89B H 0.0175 0.8980 0.1979 0.087 Uiso 1 1 calc R . .
H89C H -0.0250 0.8421 0.2380 0.087 Uiso 1 1 calc R . .
C90 C 0.1382(3) 0.76901(19) 0.2999(3) 0.0615(10) Uani 1 1 d . . .
H90A H 0.1287 0.7383 0.2586 0.092 Uiso 1 1 calc R . .
H90B H 0.0921 0.7578 0.3240 0.092 Uiso 1 1 calc R . .
H90C H 0.2036 0.7637 0.3345 0.092 Uiso 1 1 calc R . .
Li Li 0.9105(5) 0.2675(3) 0.3602(4) 0.0547(14) Uani 1 1 d D . .
C91 C 0.7889(5) 0.2954(3) 0.4673(3) 0.0906(17) Uani 1 1 d . . .
H91A H 0.7272 0.3155 0.4642 0.136 Uiso 1 1 calc R C .
H91B H 0.8404 0.3282 0.4895 0.136 Uiso 1 1 calc R . .
H91C H 0.8001 0.2541 0.4972 0.136 Uiso 1 1 calc R . .
O92 O 0.7875(2) 0.27862(18) 0.3964(2) 0.0803(9) Uani 1 1 d . C .
C93 C 0.7163(4) 0.2303(3) 0.3612(4) 0.0910(17) Uani 1 1 d . . .
H93A H 0.6536 0.2449 0.3635 0.109 Uiso 1 1 calc R C .
H93B H 0.7327 0.1856 0.3855 0.109 Uiso 1 1 calc R . .
C94 C 0.7106(4) 0.2246(4) 0.2838(4) 0.106(2) Uani 1 1 d . C .
H94A H 0.6680 0.1864 0.2600 0.128 Uiso 1 1 calc R . .
H94B H 0.6835 0.2670 0.2573 0.128 Uiso 1 1 calc R . .
O95 O 0.8027(2) 0.21358(15) 0.28133(18) 0.0730(8) Uani 1 1 d . C .
C96 C 0.8049(6) 0.1970(3) 0.2111(3) 0.109(2) Uani 1 1 d . . .
H96A H 0.7866 0.1492 0.2002 0.163 Uiso 1 1 calc R C .
H96B H 0.8699 0.2040 0.2103 0.163 Uiso 1 1 calc R . .
H96C H 0.7599 0.2262 0.1746 0.163 Uiso 1 1 calc R . .
C101 C 1.0528(8) 0.3639(5) 0.4845(5) 0.081(2) Uani 0.658(15) 1 d PDU C 1
H10C H 1.0591 0.3720 0.5353 0.122 Uiso 0.658(15) 1 calc PR C 1
H10D H 1.0102 0.3983 0.4535 0.122 Uiso 0.658(15) 1 calc PR C 1
H10E H 1.1161 0.3669 0.4793 0.122 Uiso 0.658(15) 1 calc PR C 1
O102 O 1.0134(8) 0.2975(4) 0.4630(4) 0.0706(17) Uani 0.658(15) 1 d PDU C 1
C103 C 1.0700(8) 0.2480(5) 0.5045(6) 0.092(3) Uani 0.658(15) 1 d PDU C 1
H10F H 1.0843 0.2584 0.5566 0.111 Uiso 0.658(15) 1 calc PR C 1
H10G H 1.1314 0.2459 0.4951 0.111 Uiso 0.658(15) 1 calc PR C 1
C104 C 1.0188(7) 0.1799(5) 0.4862(5) 0.081(2) Uani 0.658(15) 1 d PDU C 1
H10H H 1.0674 0.1437 0.4927 0.097 Uiso 0.658(15) 1 calc PR C 1
H10I H 0.9855 0.1711 0.5213 0.097 Uiso 0.658(15) 1 calc PR C 1
O105 O 0.9541(8) 0.1753(3) 0.4181(4) 0.099(2) Uani 0.658(15) 1 d PDU C 1
C106 C 0.9324(9) 0.1081(4) 0.3919(6) 0.096(3) Uani 0.658(15) 1 d PDU C 1
H10J H 0.9912 0.0808 0.4070 0.143 Uiso 0.658(15) 1 calc PR C 1
H10K H 0.9047 0.1087 0.3387 0.143 Uiso 0.658(15) 1 calc PR C 1
H10L H 0.8863 0.0881 0.4119 0.143 Uiso 0.658(15) 1 calc PR C 1
C121 C 1.0192(14) 0.3786(7) 0.4755(12) 0.072(3) Uiso 0.342(15) 1 d PDU C 2
H12G H 1.0840 0.3863 0.5101 0.108 Uiso 0.342(15) 1 calc PR C 2
H12H H 0.9719 0.3919 0.4978 0.108 Uiso 0.342(15) 1 calc PR C 2
H12I H 1.0097 0.4060 0.4317 0.108 Uiso 0.342(15) 1 calc PR C 2
O122 O 1.0078(16) 0.3106(7) 0.4570(9) 0.077(3) Uiso 0.342(15) 1 d PDU C 2
C123 C 1.0280(17) 0.2623(7) 0.5098(9) 0.085(4) Uiso 0.342(15) 1 d PDU C 2
H12J H 0.9766 0.2630 0.5314 0.102 Uiso 0.342(15) 1 calc PR C 2
H12K H 1.0885 0.2751 0.5487 0.102 Uiso 0.342(15) 1 calc PR C 2
C124 C 1.0374(18) 0.1944(9) 0.4874(9) 0.083(4) Uiso 0.342(15) 1 d PDU C 2
H12L H 1.1064 0.1857 0.4975 0.099 Uiso 0.342(15) 1 calc PR C 2
H12M H 1.0162 0.1631 0.5186 0.099 Uiso 0.342(15) 1 calc PR C 2
O125 O 0.9882(8) 0.1768(5) 0.4152(6) 0.065(3) Uiso 0.342(15) 1 d PDU C 2
C126 C 0.9568(16) 0.1101(8) 0.4083(13) 0.083(3) Uiso 0.342(15) 1 d PDU C 2
H12N H 0.9812 0.0860 0.3745 0.124 Uiso 0.342(15) 1 calc PR C 2
H12O H 0.8865 0.1093 0.3897 0.124 Uiso 0.342(15) 1 calc PR C 2
H12P H 0.9803 0.0878 0.4560 0.124 Uiso 0.342(15) 1 calc PR C 2
C111 C 1.0895(5) 0.2313(3) 0.3130(4) 0.105(2) Uani 1 1 d . . .
H11G H 1.1080 0.2295 0.2696 0.158 Uiso 1 1 calc R C .
H11H H 1.0766 0.1851 0.3263 0.158 Uiso 1 1 calc R . .
H11I H 1.1416 0.2515 0.3533 0.158 Uiso 1 1 calc R . .
O112 O 1.0051(2) 0.27185(14) 0.29828(17) 0.0625(7) Uani 1 1 d . C .
C113 C 1.0199(3) 0.3387(2) 0.2809(3) 0.0651(11) Uani 1 1 d . . .
H11J H 1.0454 0.3393 0.2404 0.078 Uiso 1 1 calc R C .
H11K H 1.0672 0.3612 0.3235 0.078 Uiso 1 1 calc R . .
C114 C 0.9267(3) 0.37609(19) 0.2593(3) 0.0650(11) Uani 1 1 d . C .
H11L H 0.9372 0.4251 0.2530 0.078 Uiso 1 1 calc R . .
H11M H 0.8825 0.3581 0.2126 0.078 Uiso 1 1 calc R . .
O115 O 0.8866(2) 0.36717(12) 0.31434(16) 0.0580(6) Uani 1 1 d . C .
C116 C 0.8052(5) 0.4087(2) 0.3034(4) 0.0941(18) Uani 1 1 d . . .
H11N H 0.8254 0.4561 0.3142 0.141 Uiso 1 1 calc R C .
H11O H 0.7712 0.3937 0.3357 0.141 Uiso 1 1 calc R . .
H11P H 0.7625 0.4050 0.2527 0.141 Uiso 1 1 calc R . .

loop_
_atom_site_aniso_label
_atom_site_aniso_U_11
_atom_site_aniso_U_22
_atom_site_aniso_U_33
_atom_site_aniso_U_23
_atom_site_aniso_U_13
_atom_site_aniso_U_12
Cu 0.04175(17) 0.03315(15) 0.0477(2) 0.00599(14) 0.02357(15) 0.00130(13)
Si1 0.0423(4) 0.0330(3) 0.0435(5) 0.0028(3) 0.0257(4) 0.0011(3)
Si2 0.0371(4) 0.0330(3) 0.0284(4) 0.0002(3) 0.0148(3) 0.0006(3)
Si3 0.0333(4) 0.0316(3) 0.0447(5) 0.0036(3) 0.0224(3) 0.0006(3)
Si4 0.0276(3) 0.0315(3) 0.0387(4) -0.0016(3) 0.0147(3) -0.0018(2)
C1 0.0438(15) 0.0369(13) 0.0433(17) -0.0019(11) 0.0244(13) -0.0010(11)
C2 0.0507(17) 0.0447(15) 0.050(2) -0.0084(13) 0.0285(16) -0.0058(12)
C3 0.075(2) 0.062(2) 0.057(2) -0.0179(17) 0.044(2) -0.0131(17)
C4 0.068(2) 0.076(2) 0.066(3) -0.0147(19) 0.049(2) -0.0146(18)
C5 0.063(2) 0.066(2) 0.071(3) -0.0201(18) 0.049(2) -0.0255(17)
C6 0.0524(18) 0.0533(17) 0.056(2) -0.0156(15) 0.0345(17) -0.0164(14)
C7 0.077(3) 0.0483(17) 0.069(3) -0.0229(16) 0.047(2) -0.0200(16)
C8 0.090(3) 0.0442(18) 0.074(3) -0.0029(18) 0.008(2) 0.0002(18)
C9 0.055(3) 0.053(2) 0.183(7) -0.028(3) -0.002(3) -0.0026(19)
C10 0.088(3) 0.113(4) 0.093(4) -0.020(3) 0.081(3) -0.012(3)
C11 0.094(6) 0.146(7) 0.180(9) 0.000(7) 0.104(6) 0.013(5)
C12 0.113(5) 0.120(5) 0.096(4) 0.006(4) 0.082(4) -0.023(4)
C13 0.078(3) 0.073(2) 0.087(3) -0.043(2) 0.062(3) -0.042(2)
C14 0.137(5) 0.122(5) 0.072(4) -0.044(3) 0.045(4) -0.049(4)
C15 0.109(4) 0.067(3) 0.153(6) -0.050(3) 0.094(4) -0.040(3)
C16 0.0403(14) 0.0371(12) 0.0288(14) -0.0030(10) 0.0140(11) 0.0020(10)
C17 0.067(2) 0.0346(13) 0.0407(18) 0.0000(11) 0.0234(16) 0.0016(13)
C18 0.115(3) 0.0446(17) 0.043(2) 0.0108(14) 0.034(2) 0.0103(19)
C19 0.146(5) 0.0346(16) 0.066(3) 0.0069(16) 0.051(3) 0.010(2)
C20 0.112(3) 0.0347(15) 0.062(3) -0.0050(14) 0.045(2) 0.0063(17)
C21 0.0590(18) 0.0363(13) 0.0425(18) -0.0048(11) 0.0238(15) 0.0003(12)
C22 0.093(3) 0.0423(16) 0.0346(18) -0.0012(12) 0.0249(19) -0.0058(16)
C23 0.114(4) 0.062(2) 0.045(2) -0.0019(17) 0.039(2) 0.013(2)
C24 0.099(3) 0.096(3) 0.036(2) -0.010(2) 0.019(2) -0.020(3)
C25 0.265(9) 0.040(2) 0.094(4) 0.014(2) 0.099(6) 0.021(4)
C26 0.188(8) 0.075(3) 0.113(6) 0.034(3) 0.029(5) -0.052(4)
C27 0.212(8) 0.098(4) 0.190(9) 0.097(5) 0.143(8) 0.086(5)
C28 0.069(2) 0.0453(15) 0.0370(18) -0.0083(12) 0.0210(16) -0.0023(14)
C29 0.069(3) 0.079(3) 0.057(3) -0.019(2) 0.014(2) 0.003(2)
C30 0.078(3) 0.129(4) 0.052(3) -0.013(3) 0.031(2) 0.013(3)
C31 0.0385(13) 0.0310(11) 0.0328(14) -0.0039(9) 0.0156(12) -0.0009(9)
C32 0.0349(14) 0.0378(13) 0.0411(17) -0.0045(11) 0.0117(12) 0.0026(10)
C33 0.0337(15) 0.0616(19) 0.062(2) -0.0065(16) 0.0185(15) 0.0015(13)
C34 0.051(2) 0.073(2) 0.066(3) -0.0065(19) 0.0390(19) -0.0104(16)
C35 0.060(2) 0.0550(18) 0.050(2) 0.0019(14) 0.0350(18) -0.0033(15)
C36 0.0410(14) 0.0407(13) 0.0359(16) -0.0034(11) 0.0187(13) 0.0001(11)
C37 0.0434(16) 0.0553(17) 0.0405(19) -0.0047(13) 0.0052(14) 0.0067(13)
C38 0.094(3) 0.076(3) 0.057(3) 0.010(2) 0.012(2) 0.036(2)
C39 0.065(3) 0.111(4) 0.058(3) -0.026(3) 0.006(2) -0.021(2)
C40 0.055(3) 0.099(4) 0.094(4) 0.003(3) 0.059(3) -0.007(3)
C41 0.096(4) 0.146(5) 0.109(5) 0.003(4) 0.077(4) -0.010(4)
C42 0.109(5) 0.110(5) 0.142(6) 0.024(5) 0.069(5) -0.045(4)
C43 0.0516(19) 0.081(2) 0.0270(16) 0.0048(15) 0.0148(14) 0.0068(16)
C44 0.076(3) 0.102(3) 0.035(2) -0.007(2) 0.009(2) -0.011(2)
C45 0.085(3) 0.086(3) 0.054(3) 0.011(2) 0.023(2) 0.036(2)
C46 0.0332(13) 0.0348(12) 0.0540(19) -0.0014(11) 0.0245(13) -0.0023(10)
C47 0.0328(14) 0.0434(15) 0.069(2) -0.0049(14) 0.0209(15) -0.0011(11)
C48 0.0301(15) 0.058(2) 0.093(3) -0.0118(19) 0.0230(18) -0.0050(13)
C49 0.057(2) 0.069(2) 0.084(3) -0.010(2) 0.051(2) -0.0182(17)
C50 0.0494(18) 0.0578(19) 0.065(2) -0.0032(16) 0.0368(18) -0.0117(14)
C51 0.0472(16) 0.0406(14) 0.051(2) -0.0061(12) 0.0309(15) -0.0096(12)
C52 0.0334(16) 0.063(2) 0.079(3) 0.0098(19) 0.0153(17) 0.0066(14)
C53 0.066(3) 0.050(2) 0.097(4) -0.003(2) 0.011(2) 0.0103(18)
C54 0.112(4) 0.089(3) 0.071(3) 0.013(2) 0.033(3) 0.057(3)
C55 0.054(2) 0.129(4) 0.105(4) 0.012(3) 0.053(3) -0.014(2)
C56 0.086(4) 0.150(5) 0.154(7) 0.035(5) 0.089(4) 0.042(4)
C57 0.088(4) 0.166(6) 0.118(6) 0.013(4) 0.050(4) -0.068(4)
C58 0.0471(17) 0.0557(17) 0.047(2) 0.0036(14) 0.0257(15) -0.0028(13)
C59 0.063(3) 0.092(3) 0.068(3) -0.020(2) 0.011(2) -0.005(2)
C60 0.082(3) 0.086(3) 0.092(4) 0.040(3) 0.047(3) 0.009(2)
C61 0.0255(11) 0.0344(12) 0.0334(14) -0.0045(10) 0.0082(10) -0.0039(9)
C62 0.0338(13) 0.0334(12) 0.0498(19) -0.0056(11) 0.0129(13) -0.0031(10)
C63 0.0368(14) 0.0350(13) 0.064(2) -0.0025(13) 0.0138(14) -0.0084(11)
C64 0.0430(16) 0.0309(12) 0.061(2) 0.0040(12) 0.0153(15) -0.0014(11)
C65 0.0397(15) 0.0394(14) 0.050(2) 0.0096(13) 0.0104(14) 0.0022(11)
C66 0.0344(13) 0.0386(13) 0.0395(17) -0.0014(11) 0.0083(12) -0.0039(10)
C67 0.0318(13) 0.0375(14) 0.062(2) 0.0024(13) 0.0052(14) -0.0063(11)
C68 0.0353(16) 0.0419(16) 0.099(3) -0.0052(17) 0.0179(18) -0.0037(12)
C69 0.0429(18) 0.069(2) 0.059(3) -0.0061(18) 0.0032(17) -0.0115(16)
C70 0.0484(19) 0.0420(16) 0.087(3) 0.0155(17) 0.017(2) -0.0028(13)
C71 0.105(4) 0.082(3) 0.163(7) 0.068(4) 0.091(4) 0.028(3)
C72 0.071(3) 0.0454(18) 0.099(4) 0.020(2) 0.033(3) 0.0120(18)
C73 0.0326(14) 0.0431(15) 0.051(2) 0.0029(13) 0.0072(13) -0.0054(11)
C74 0.0457(19) 0.091(3) 0.062(3) -0.015(2) 0.0117(18) -0.0204(18)
C75 0.0410(18) 0.077(3) 0.089(4) -0.013(2) 0.026(2) -0.0079(17)
C76 0.0229(11) 0.0367(12) 0.0308(14) 0.0001(10) 0.0080(10) 0.0019(9)
C77 0.0287(12) 0.0452(14) 0.0344(15) -0.0018(11) 0.0096(11) 0.0074(10)
C78 0.0328(13) 0.0547(16) 0.0376(17) -0.0099(12) 0.0137(12) 0.0038(11)
C79 0.0335(14) 0.0579(17) 0.0430(18) -0.0002(13) 0.0191(13) 0.0045(12)
C80 0.0302(13) 0.0558(17) 0.0450(19) -0.0009(13) 0.0151(13) -0.0043(11)
C81 0.0320(13) 0.0395(13) 0.0385(16) -0.0006(11) 0.0150(12) 0.0019(10)
C82 0.0332(14) 0.0456(15) 0.0458(19) -0.0133(12) 0.0096(13) 0.0000(11)
C83 0.048(2) 0.0489(18) 0.096(4) -0.0173(19) 0.019(2) 0.0037(14)
C84 0.045(2) 0.099(3) 0.055(3) -0.017(2) 0.0022(18) -0.0104(19)
C85 0.0477(18) 0.083(2) 0.049(2) -0.0011(18) 0.0291(17) 0.0002(16)
C86 0.058(3) 0.207(7) 0.087(4) -0.057(4) 0.051(3) -0.053(3)
C87 0.097(4) 0.148(6) 0.097(5) 0.045(4) 0.056(4) 0.018(4)
C88 0.0322(13) 0.0527(16) 0.050(2) -0.0161(13) 0.0192(13) -0.0128(12)
C89 0.0459(18) 0.077(2) 0.049(2) -0.0147(17) 0.0139(16) -0.0185(16)
C90 0.058(2) 0.0503(18) 0.087(3) -0.0176(19) 0.038(2) -0.0103(16)
Li 0.073(4) 0.045(3) 0.051(4) -0.001(2) 0.028(3) 0.003(3)
C91 0.124(4) 0.085(3) 0.097(4) 0.015(3) 0.081(4) 0.012(3)
O92 0.085(2) 0.087(2) 0.086(3) 0.0089(18) 0.0520(19) -0.0179(17)
C93 0.073(3) 0.092(3) 0.114(5) 0.024(3) 0.040(3) -0.016(3)
C94 0.085(4) 0.123(4) 0.095(5) 0.018(4) 0.009(3) -0.046(3)
O95 0.086(2) 0.0683(17) 0.0570(19) -0.0024(13) 0.0145(16) -0.0232(15)
C96 0.157(6) 0.104(4) 0.057(3) -0.003(3) 0.025(4) -0.052(4)
C101 0.094(5) 0.084(4) 0.063(4) -0.010(3) 0.022(4) -0.027(4)
O102 0.080(3) 0.073(3) 0.061(3) 0.001(3) 0.026(2) -0.020(3)
C103 0.085(5) 0.111(6) 0.071(5) 0.008(4) 0.013(4) 0.016(4)
C104 0.066(4) 0.096(5) 0.080(5) 0.041(4) 0.026(4) 0.008(4)
O105 0.116(5) 0.065(3) 0.090(4) 0.033(3) 0.003(4) 0.007(3)
C106 0.109(5) 0.051(3) 0.095(5) 0.022(3) -0.005(4) 0.007(3)
C111 0.096(4) 0.119(4) 0.115(5) 0.012(4) 0.056(4) 0.047(4)
O112 0.0696(17) 0.0631(15) 0.0654(19) 0.0092(13) 0.0370(15) 0.0155(13)
C113 0.072(2) 0.066(2) 0.072(3) -0.0077(19) 0.044(2) -0.0167(18)
C114 0.087(3) 0.0483(18) 0.073(3) 0.0087(17) 0.044(2) -0.0037(17)
O115 0.0771(17) 0.0433(11) 0.0684(19) 0.0041(11) 0.0440(15) 0.0027(11)
C116 0.119(4) 0.067(3) 0.124(5) 0.024(3) 0.076(4) 0.036(3)

loop_
_atom_type_symbol
_atom_type_description
_atom_type_scat_dispersion_real
_atom_type_scat_dispersion_imag
_atom_type_scat_source
C C 0.0033 0.0016 'International Tables Vol C Tables 4.2.6.8 and 6.1.1.4'
H H 0.0000 0.0000 'International Tables Vol C Tables 4.2.6.8 and 6.1.1.4'
Li Li -0.0003 0.0001 'International Tables Vol C Tables 4.2.6.8 and 6.1.1.4'
O O 0.0106 0.0060 'International Tables Vol C Tables 4.2.6.8 and 6.1.1.4'
Si Si 0.0817 0.0704 'International Tables Vol C Tables 4.2.6.8 and 6.1.1.4'
Cu Cu 0.3201 1.2651 'International Tables Vol C Tables 4.2.6.8 and 6.1.1.4'

loop_
_geom_angle_atom_site_label_1
_geom_angle_atom_site_label_2
_geom_angle_atom_site_label_3
_geom_angle
Si1 Cu Si3 173.24(4)
C1 Si1 Si2 113.94(10)
C1 Si1 Cu 118.13(9)
Si2 Si1 Cu 125.67(4)
C31 Si2 C16 112.75(11)
C31 Si2 Si1 121.04(9)
C16 Si2 Si1 125.45(9)
C46 Si3 Si4 111.92(9)
C46 Si3 Cu 118.25(9)
Si4 Si3 Cu 126.90(4)
C76 Si4 C61 113.02(11)
C76 Si4 Si3 121.48(8)
C61 Si4 Si3 123.91(9)
C6 C1 C2 117.2(3)
C6 C1 Si1 123.7(2)
C2 C1 Si1 118.7(2)
C3 C2 C1 120.2(3)
C3 C2 C7 116.9(3)
C1 C2 C7 122.8(3)
C2 C3 C4 122.2(3)
C5 C4 C3 117.4(3)
C5 C4 C10' 119.8(10)
C3 C4 C10' 122.0(11)
C5 C4 C10 124.0(5)
C3 C4 C10 118.5(5)
C4 C5 C6 122.2(3)
C5 C6 C1 120.7(3)
C5 C6 C13 117.4(3)
C1 C6 C13 121.9(3)
C9 C7 C2 112.1(4)
C9 C7 C8 110.5(4)
C2 C7 C8 113.2(3)
C12 C10 C11 110.0(7)
C12 C10 C4 113.8(6)
C11 C10 C4 108.4(6)
C12' C10' C11' 120.9(11)
C12' C10' C4 121.5(10)
C11' C10' C4 117.7(11)
C14 C13 C15 110.0(4)
C14 C13 C6 110.3(4)
C15 C13 C6 113.2(4)
C17 C16 C21 118.8(3)
C17 C16 Si2 122.9(2)
C21 C16 Si2 118.3(2)
C16 C17 C18 119.7(3)
C16 C17 C22 123.6(3)
C18 C17 C22 116.8(3)
C19 C18 C17 121.2(4)
C20 C19 C18 119.5(3)
C20 C19 C25 119.5(4)
C18 C19 C25 120.9(4)
C19 C20 C21 121.8(3)
C20 C21 C16 119.1(3)
C20 C21 C28 118.6(3)
C16 C21 C28 122.3(3)
C23 C22 C17 112.1(3)
C23 C22 C24 110.5(3)
C17 C22 C24 111.7(3)
C26 C25 C27 113.4(5)
C26 C25 C19 113.2(5)
C27 C25 C19 108.3(6)
C29 C28 C21 111.5(3)
C29 C28 C30 110.1(3)
C21 C28 C30 112.1(3)
C32 C31 C36 117.3(2)
C32 C31 Si2 118.7(2)
C36 C31 Si2 123.9(2)
C33 C32 C31 120.3(3)
C33 C32 C37 117.9(3)
C31 C32 C37 121.8(3)
C34 C33 C32 122.5(3)
C33 C34 C35 117.9(3)
C33 C34 C40 115.9(5)
C35 C34 C40 126.2(6)
C33 C34 C40' 129.5(7)
C35 C34 C40' 111.5(7)
C34 C35 C36 121.9(3)
C35 C36 C31 120.1(3)
C35 C36 C43 116.6(3)
C31 C36 C43 123.3(3)
C32 C37 C38 111.4(3)
C32 C37 C39 112.4(3)
C38 C37 C39 111.4(4)
C41 C40 C34 114.9(7)
C41 C40 C42 106.1(9)
C34 C40 C42 107.1(6)
C41' C40' C42' 97.1(11)
C41' C40' C34 103.8(12)
C42' C40' C34 107.6(12)
C44 C43 C36 111.8(3)
C44 C43 C45 110.2(3)
C36 C43 C45 111.5(3)
C47 C46 C51 118.8(3)
C47 C46 Si3 118.3(2)
C51 C46 Si3 122.7(2)
C46 C47 C48 118.1(4)
C46 C47 C52 122.6(3)
C48 C47 C52 119.3(3)
C49 C48 C47 122.8(3)
C50 C49 C48 118.5(3)
C50 C49 C55 119.1(4)
C48 C49 C55 122.4(4)
C49 C50 C51 121.5(4)
C50 C51 C46 120.3(3)
C50 C51 C58 117.3(3)
C46 C51 C58 122.4(2)
C47 C52 C54 111.8(3)
C47 C52 C53 113.6(4)
C54 C52 C53 110.8(4)
C56 C55 C57 120.7(5)
C56 C55 C49 112.5(4)
C57 C55 C49 110.1(5)
C60 C58 C59 110.9(4)
C60 C58 C51 114.5(3)
C59 C58 C51 110.3(3)
C66 C61 C62 118.4(2)
C66 C61 Si4 119.49(19)
C62 C61 Si4 122.0(2)
C63 C62 C61 118.7(3)
C63 C62 C67 117.8(2)
C61 C62 C67 123.5(3)
C64 C63 C62 122.9(3)
C63 C64 C65 117.8(3)
C63 C64 C70 119.3(3)
C65 C64 C70 122.8(3)
C64 C65 C66 121.7(3)
C61 C66 C65 120.5(3)
C61 C66 C73 122.3(3)
C65 C66 C73 117.2(3)
C68 C67 C62 111.6(3)
C68 C67 C69 109.8(3)
C62 C67 C69 111.4(3)
C71 C70 C72 110.3(4)
C71 C70 C64 109.8(3)
C72 C70 C64 114.1(3)
C75 C73 C66 113.3(3)
C75 C73 C74 111.1(3)
C66 C73 C74 111.3(3)
C81 C76 C77 117.4(2)
C81 C76 Si4 124.6(2)
C77 C76 Si4 117.91(19)
C78 C77 C76 120.2(3)
C78 C77 C82 117.8(3)
C76 C77 C82 122.0(2)
C79 C78 C77 122.7(3)
C80 C79 C78 117.1(3)
C80 C79 C85 124.0(3)
C78 C79 C85 118.8(3)
C79 C80 C81 122.5(3)
C80 C81 C76 120.0(3)
C80 C81 C88 117.0(2)
C76 C81 C88 123.0(2)
C77 C82 C84 112.0(3)
C77 C82 C83 110.9(3)
C84 C82 C83 112.1(3)
C86 C85 C87 112.7(5)
C86 C85 C79 114.0(3)
C87 C85 C79 110.0(3)
C90 C88 C89 111.1(3)
C90 C88 C81 110.5(3)
C89 C88 C81 111.1(3)
O95 Li O105 88.7(3)
O95 Li O122 166.9(7)
O105 Li O122 82.7(5)
O95 Li O115 100.4(3)
O105 Li O115 170.8(4)
O122 Li O115 88.5(5)
O95 Li O112 95.0(3)
O105 Li O112 101.3(4)
O122 Li O112 96.4(8)
O115 Li O112 76.9(2)
O95 Li O102 161.4(4)
O105 Li O102 75.2(4)
O122 Li O102 7.6(5)
O115 Li O102 96.0(3)
O112 Li O102 97.1(4)
O95 Li O92 77.1(3)
O105 Li O92 92.7(4)
O122 Li O92 93.4(8)
O115 Li O92 90.5(3)
O112 Li O92 163.8(4)
O102 Li O92 94.2(4)
O95 Li O125 95.3(4)
O105 Li O125 14.0(4)
O122 Li O125 78.6(6)
O115 Li O125 159.3(5)
O112 Li O125 88.4(4)
O102 Li O125 71.1(4)
O92 Li O125 106.2(4)
C93 O92 C91 113.0(4)
C93 O92 Li 110.1(4)
C91 O92 Li 127.4(4)
O92 C93 C94 108.6(4)
O95 C94 C93 109.3(5)
C94 O95 C96 114.5(5)
C94 O95 Li 113.9(4)
C96 O95 Li 124.2(4)
C103 O102 C101 111.7(7)
C103 O102 Li 117.4(6)
C101 O102 Li 127.7(6)
O102 C103 C104 109.4(7)
O105 C104 C103 114.8(6)
C104 O105 C106 114.6(6)
C104 O105 Li 117.0(5)
C106 O105 Li 128.0(6)
C123 O122 C121 120.0(13)
C123 O122 Li 107.9(11)
C121 O122 Li 127.2(12)
O122 C123 C124 115.9(13)
O125 C124 C123 118.2(13)
C126 O125 C124 112.0(12)
C126 O125 Li 128.2(11)
C124 O125 Li 107.5(9)
C113 O112 C111 112.0(4)
C113 O112 Li 111.3(3)
C111 O112 Li 124.2(4)
O112 C113 C114 108.9(3)
O115 C114 C113 108.4(4)
C114 O115 C116 112.1(3)
C114 O115 Li 112.5(3)
C116 O115 Li 127.1(3)

loop_
_geom_bond_atom_site_label_1
_geom_bond_atom_site_label_2
_geom_bond_distance
Cu Si1 2.2412(8)
Cu Si3 2.2458(8)
Si1 C1 1.908(3)
Si1 Si2 2.1720(10)
Si2 C31 1.910(3)
Si2 C16 1.915(3)
Si3 C46 1.919(3)
Si3 Si4 2.1696(10)
Si4 C76 1.902(3)
Si4 C61 1.908(3)
C1 C6 1.407(4)
C1 C2 1.411(4)
C2 C3 1.390(4)
C2 C7 1.526(5)
C3 C4 1.391(5)
C4 C5 1.369(5)
C4 C10' 1.494(13)
C4 C10 1.532(6)
C5 C6 1.394(4)
C6 C13 1.525(5)
C7 C9 1.493(8)
C7 C8 1.529(5)
C10 C12 1.459(8)
C10 C11 1.519(8)
C10' C12' 1.437(9)
C10' C11' 1.462(9)
C13 C14 1.493(9)
C13 C15 1.510(7)
C16 C17 1.392(4)
C16 C21 1.421(4)
C17 C18 1.404(4)
C17 C22 1.520(4)
C18 C19 1.376(6)
C19 C20 1.358(6)
C19 C25 1.574(6)
C20 C21 1.398(5)
C21 C28 1.522(5)
C22 C23 1.513(6)
C22 C24 1.547(7)
C25 C26 1.433(11)
C25 C27 1.534(13)
C28 C29 1.514(6)
C28 C30 1.525(5)
C31 C32 1.406(4)
C31 C36 1.411(4)
C32 C33 1.398(4)
C32 C37 1.519(5)
C33 C34 1.365(6)
C34 C35 1.377(6)
C34 C40 1.522(6)
C34 C40' 1.593(14)
C35 C36 1.406(4)
C36 C43 1.525(5)
C37 C38 1.520(5)
C37 C39 1.522(5)
C40 C41 1.459(12)
C40 C42 1.524(11)
C40' C41' 1.498(15)
C40' C42' 1.558(15)
C43 C44 1.523(6)
C43 C45 1.527(6)
C46 C47 1.408(4)
C46 C51 1.420(5)
C47 C48 1.424(5)
C47 C52 1.505(6)
C48 C49 1.378(7)
C49 C50 1.373(6)
C49 C55 1.533(5)
C50 C51 1.403(4)
C51 C58 1.521(5)
C52 C54 1.510(7)
C52 C53 1.526(5)
C55 C56 1.448(8)
C55 C57 1.453(9)
C58 C60 1.516(5)
C58 C59 1.518(6)
C61 C66 1.388(4)
C61 C62 1.431(4)
C62 C63 1.389(4)
C62 C67 1.525(4)
C63 C64 1.378(5)
C64 C65 1.384(4)
C64 C70 1.534(4)
C65 C66 1.394(4)
C66 C73 1.529(4)
C67 C68 1.519(5)
C67 C69 1.536(5)
C70 C71 1.505(7)
C70 C72 1.522(6)
C73 C75 1.514(5)
C73 C74 1.541(6)
C76 C81 1.414(4)
C76 C77 1.421(4)
C77 C78 1.391(4)
C77 C82 1.515(4)
C78 C79 1.386(4)
C79 C80 1.385(5)
C79 C85 1.520(4)
C80 C81 1.402(4)
C81 C88 1.532(4)
C82 C84 1.529(6)
C82 C83 1.530(5)
C85 C86 1.502(6)
C85 C87 1.515(7)
C88 C90 1.509(5)
C88 C89 1.523(5)
Li O95 2.091(7)
Li O105 2.117(8)
Li O122 2.125(14)
Li O115 2.131(6)
Li O112 2.148(7)
Li O102 2.150(9)
Li O92 2.184(7)
Li O125 2.193(12)
C91 O92 1.420(6)
O92 C93 1.412(7)
C93 C94 1.492(9)
C94 O95 1.400(7)
O95 C96 1.424(7)
C101 O102 1.433(8)
O102 C103 1.356(9)
C103 C104 1.519(12)
C104 O105 1.352(8)
O105 C106 1.412(9)
C121 O122 1.380(12)
O122 C123 1.358(13)
C123 C124 1.43(2)
C124 O125 1.393(13)
O125 C126 1.382(13)
C111 O112 1.427(6)
O112 C113 1.393(5)
C113 C114 1.493(6)
C114 O115 1.408(5)
O115 C116 1.412(5)
